data_1519756
loop_
_publ_author_name
'Zhao, Qian-Qian'
'Song, Qiu-Yan'
'Jiang, Kan'
'Li, Guang-Da'
'Wei, Wen-Jun'
'Li, Ya'
'Gao, Kun'

_publ_section_title
;
 Spirochensilides A and B, Two New Rearranged Triterpenoids from Abies
 chensiensis.
;
_journal_issue 11
_journal_name_full 'Organic letters'
_journal_page_first 2760
_journal_page_last 2763
_journal_paper_doi 10.1021/acs.orglett.5b01166
_journal_volume 17
_journal_year 2015
_chemical_formula_moiety 'C30 H42 O5'
_chemical_formula_sum 'C30 H42 O5'
_chemical_formula_weight 482.63
_chemical_name_systematic
;
 ?
;
_space_group_crystal_system monoclinic
_space_group_IT_number 4
_space_group_name_Hall 'P 2yb'
_space_group_name_H-M_alt 'P 1 21 1'
_symmetry_space_group_name_Hall 'P 2yb'
_symmetry_space_group_name_H-M 'P 1 21 1'
_atom_sites_solution_hydrogens geom
_atom_sites_solution_primary direct
_audit_creation_date 2014-03-10
_audit_creation_method
;
Olex2 1.2
(compiled 2014.02.28 svn.r2899 for OlexSys, GUI svn.r4781)
;
_cell_angle_alpha 90
_cell_angle_beta 98.847(5)
_cell_angle_gamma 90
_cell_formula_units_Z 2
_cell_length_a 7.3312(4)
_cell_length_b 12.6193(6)
_cell_length_c 14.4778(8)
_cell_measurement_reflns_used 4197
_cell_measurement_temperature 293(2)
_cell_measurement_theta_max 70.5470
_cell_measurement_theta_min 4.6680
_cell_volume 1323.47(12)
_computing_cell_refinement
;
CrysAlisPro, Agilent Technologies,
Version 1.171.36.28 (release 01-02-2013 CrysAlis171 .NET)
(compiled Feb  1 2013,16:14:44)
;
_computing_data_collection
;
CrysAlisPro, Agilent Technologies,
Version 1.171.36.28 (release 01-02-2013 CrysAlis171 .NET)
(compiled Feb  1 2013,16:14:44)
;
_computing_data_reduction
;
CrysAlisPro, Agilent Technologies,
Version 1.171.36.28 (release 01-02-2013 CrysAlis171 .NET)
(compiled Feb  1 2013,16:14:44)
;
_computing_molecular_graphics 'Olex2 (Dolomanov et al., 2009)'
_computing_publication_material 'Olex2 (Dolomanov et al., 2009)'
_computing_structure_refinement 'ShelXL (Sheldrick, 2008)'
_computing_structure_solution 'ShelXS (Sheldrick, 2008)'
_diffrn_ambient_temperature 293(2)
_diffrn_detector_area_resol_mean 16.0733
_diffrn_measured_fraction_theta_full 0.977
_diffrn_measured_fraction_theta_max 0.844
_diffrn_measurement_device_type 'SuperNova, Dual, Cu at zero, Eos'
_diffrn_measurement_method '\w scans'
_diffrn_orient_matrix_UB_11 -0.1373511000
_diffrn_orient_matrix_UB_12 0.0442134000
_diffrn_orient_matrix_UB_13 -0.0822001000
_diffrn_orient_matrix_UB_21 -0.0709663000
_diffrn_orient_matrix_UB_22 -0.1130119000
_diffrn_orient_matrix_UB_23 -0.0245163000
_diffrn_orient_matrix_UB_31 -0.1460983000
_diffrn_orient_matrix_UB_32 0.0132873000
_diffrn_orient_matrix_UB_33 0.0650750000
_diffrn_radiation_monochromator mirror
_diffrn_radiation_type CuK\a
_diffrn_radiation_wavelength 1.54184
_diffrn_reflns_av_R_equivalents 0.0766
_diffrn_reflns_av_unetI/netI 0.0577
_diffrn_reflns_laue_measured_fraction_full 0.977
_diffrn_reflns_laue_measured_fraction_max 0.844
_diffrn_reflns_limit_h_max 5
_diffrn_reflns_limit_h_min -8
_diffrn_reflns_limit_k_max 14
_diffrn_reflns_limit_k_min -15
_diffrn_reflns_limit_l_max 17
_diffrn_reflns_limit_l_min -16
_diffrn_reflns_number 7737
_diffrn_reflns_point_group_measured_fraction_full 0.891
_diffrn_reflns_point_group_measured_fraction_max 0.759
_diffrn_reflns_theta_full 67.684
_diffrn_reflns_theta_max 81.359
_diffrn_reflns_theta_min 4.673
_diffrn_source 'SuperNova (Cu) X-ray Source'
_exptl_absorpt_coefficient_mu 0.641
_exptl_absorpt_correction_T_max 1.00000
_exptl_absorpt_correction_T_min 0.54039
_exptl_absorpt_correction_type multi-scan
_exptl_absorpt_process_details
;
CrysAlisPro, Agilent Technologies,
Version 1.171.36.28 (release 01-02-2013 CrysAlis171 .NET)
(compiled Feb  1 2013,16:14:44)
Empirical absorption correction using spherical harmonics,
 implemented in SCALE3 ABSPACK scaling algorithm.
;
_exptl_crystal_colour 'clear light colourless'
_exptl_crystal_density_diffrn 1.211
_exptl_crystal_description plate
_exptl_crystal_F_000 524
_exptl_crystal_size_max 0.22
_exptl_crystal_size_mid 0.15
_exptl_crystal_size_min 0.04
_refine_diff_density_max 0.238
_refine_diff_density_min -0.291
_refine_diff_density_rms 0.066
_refine_ls_abs_structure_details
;
 Flack x determined using 1364 quotients [(I+)-(I-)]/[(I+)+(I-)]
 (Parsons and Flack (2004), Acta Cryst. A60, s61).
;
_refine_ls_abs_structure_Flack 0.05(13)
_refine_ls_extinction_method none
_refine_ls_goodness_of_fit_ref 1.124
_refine_ls_hydrogen_treatment constr
_refine_ls_matrix_type full
_refine_ls_number_parameters 324
_refine_ls_number_reflns 4447
_refine_ls_number_restraints 1
_refine_ls_restrained_S_all 1.124
_refine_ls_R_factor_all 0.0838
_refine_ls_R_factor_gt 0.0629
_refine_ls_shift/su_max 0.000
_refine_ls_shift/su_mean 0.000
_refine_ls_structure_factor_coef Fsqd
_refine_ls_weighting_details
;
 w=1/[\s^2^(Fo^2^)+(0.0607P)^2^+1.3575P]
 where P=(Fo^2^+2Fc^2^)/3
;
_refine_ls_weighting_scheme calc
_refine_ls_wR_factor_gt 0.1423
_refine_ls_wR_factor_ref 0.1788
_reflns_Friedel_coverage 0.717
_reflns_friedel_fraction_full 0.796
_reflns_friedel_fraction_max 0.665
_reflns_number_gt 3687
_reflns_number_total 4447
_reflns_threshold_expression 'I > 2\s(I)'
_cod_data_source_file ol5b01166_si_002.cif
_cod_data_source_block zhaoqq0307
_cod_depositor_comments 'Adding full bibliography for 1519756.cif.'
_cod_original_cell_volume 1323.46(12)
_cod_database_code 1519756
_shelxl_version_number 2013-2
_chemical_oxdiff_formula 'C H O'
_shelx_space_group_comment
;
The symmetry employed for this shelxl refinement is uniquely defined
by the following loop, which should always be used as a source of
symmetry information in preference to the above space-group names.
They are only intended as comments.
;
_reflns_odcompleteness_completeness 91.73
_reflns_odcompleteness_iscentric 1
_reflns_odcompleteness_theta 74.33
_olex2_refinement_description
;
1. Fixed Uiso
 At 1.2 times of:
  All C(H) groups, All C(H,H) groups
 At 1.5 times of:
  All C(H,H,H) groups, All O(H) groups
2.a Ternary CH refined with riding coordinates:
 C3(H3), C5(H5), C16(H16), C18(H18)
2.b Secondary CH2 refined with riding coordinates:
 C1(H1A,H1B), C2(H2A,H2B), C6(H6A,H6B), C7(H7A,H7B), C11(H11A,H11B), C12(H12A,
 H12B), C19(H19A,H19B)
2.c Aromatic/amide H refined with riding coordinates:
 C15(H15), C21(H21)
2.d Idealised Me refined as rotating group:
 C24(H24A,H24B,H24C), C25(H25A,H25B,H25C), C26(H26A,H26B,H26C), C27(H27A,H27B,
 H27C), C28(H28A,H28B,H28C), C29(H29A,H29B,H29C), C30(H30A,H30B,H30C)
2.e Idealised tetrahedral OH refined as rotating group:
 O1(H1)
;
_olex2_computing_structure_refinement_long 'ShelXL (Sheldrick, 2008)'
_olex2_computing_structure_solution_long 'ShelXS (Sheldrick, 2008)'

loop_
_space_group_symop_operation_xyz
'x, y, z'
'-x, y+1/2, -z'

loop_
_atom_site_label
_atom_site_type_symbol
_atom_site_fract_x
_atom_site_fract_y
_atom_site_fract_z
_atom_site_U_iso_or_equiv
_atom_site_adp_type
_atom_site_occupancy
_atom_site_site_symmetry_order
_atom_site_calc_flag
_atom_site_refinement_flags_posn
O1 O -0.5151(7) -0.1032(4) -1.4007(3) 0.0629(14) Uani 1 1 d .
H1 H -0.6030 -0.0648 -1.4199 0.094 Uiso 1 1 calc GR
O2 O -0.1217(7) 0.0911(3) -1.0249(3) 0.0576(13) Uani 1 1 d .
O3 O -0.1024(6) -0.2501(3) -0.7210(3) 0.0402(9) Uani 1 1 d .
O4 O -0.2306(6) -0.3485(3) -0.6103(3) 0.0438(10) Uani 1 1 d .
O5 O -0.1562(7) -0.4769(3) -0.5062(3) 0.0571(13) Uani 1 1 d .
C1 C -0.5022(8) -0.1126(6) -1.1358(4) 0.0456(15) Uani 1 1 d .
H1A H -0.5751 -0.1545 -1.0987 0.055 Uiso 1 1 calc R
H1B H -0.5224 -0.0383 -1.1233 0.055 Uiso 1 1 calc R
C2 C -0.5641(9) -0.1357(7) -1.2402(4) 0.0558(18) Uani 1 1 d .
H2A H -0.5569 -0.2114 -1.2505 0.067 Uiso 1 1 calc R
H2B H -0.6921 -0.1146 -1.2571 0.067 Uiso 1 1 calc R
C3 C -0.4482(8) -0.0785(6) -1.3042(4) 0.0473(15) Uani 1 1 d .
H3 H -0.4610 -0.0020 -1.2954 0.057 Uiso 1 1 calc R
C4 C -0.2425(8) -0.1070(5) -1.2810(4) 0.0428(14) Uani 1 1 d .
C5 C -0.1869(8) -0.0857(5) -1.1771(4) 0.0398(13) Uani 1 1 d .
H5 H -0.2112 -0.0099 -1.1704 0.048 Uiso 1 1 calc R
C6 C 0.0159(8) -0.0998(6) -1.1298(5) 0.0528(16) Uani 1 1 d .
H6A H 0.0689 -0.1629 -1.1532 0.063 Uiso 1 1 calc R
H6B H 0.0894 -0.0391 -1.1424 0.063 Uiso 1 1 calc R
C7 C 0.0123(7) -0.1098(5) -1.0256(4) 0.0449(14) Uani 1 1 d .
H7A H 0.0910 -0.0564 -0.9916 0.054 Uiso 1 1 calc R
H7B H 0.0566 -0.1791 -1.0035 0.054 Uiso 1 1 calc R
C8 C -0.1918(7) -0.0941(4) -1.0096(4) 0.0310(11) Uani 1 1 d .
C9 C -0.2962(7) -0.1395(4) -1.1077(4) 0.0307(11) Uani 1 1 d .
C10 C -0.2298(8) 0.0256(5) -1.0023(4) 0.0397(13) Uani 1 1 d .
C11 C -0.4017(9) 0.0634(4) -0.9661(4) 0.0455(15) Uani 1 1 d .
H11A H -0.4919 0.0850 -1.0189 0.055 Uiso 1 1 calc R
H11B H -0.3703 0.1254 -0.9273 0.055 Uiso 1 1 calc R
C12 C -0.4898(8) -0.0182(4) -0.9098(4) 0.0397(13) Uani 1 1 d .
H12A H -0.5729 -0.0627 -0.9517 0.048 Uiso 1 1 calc R
H12B H -0.5614 0.0175 -0.8680 0.048 Uiso 1 1 calc R
C13 C -0.3417(7) -0.0868(4) -0.8529(4) 0.0331(12) Uani 1 1 d .
C14 C -0.2352(7) -0.1461(4) -0.9195(4) 0.0325(11) Uani 1 1 d .
C15 C -0.1823(8) -0.2407(4) -0.8861(4) 0.0370(12) Uani 1 1 d .
H15 H -0.1085 -0.2873 -0.9138 0.044 Uiso 1 1 calc R
C16 C -0.2582(8) -0.2623(4) -0.7973(4) 0.0366(12) Uani 1 1 d .
H16 H -0.3078 -0.3344 -0.7978 0.044 Uiso 1 1 calc R
C17 C -0.4151(8) -0.1802(4) -0.7976(4) 0.0342(12) Uani 1 1 d .
C18 C -0.4595(9) -0.1631(5) -0.6981(4) 0.0435(14) Uani 1 1 d .
H18 H -0.5292 -0.2260 -0.6843 0.052 Uiso 1 1 calc R
C19 C -0.2892(9) -0.1593(5) -0.6214(4) 0.0464(15) Uani 1 1 d .
H19A H -0.2289 -0.0911 -0.6237 0.056 Uiso 1 1 calc R
H19B H -0.3291 -0.1656 -0.5607 0.056 Uiso 1 1 calc R
C20 C -0.1523(8) -0.2461(4) -0.6315(3) 0.0380(12) Uani 1 1 d .
C21 C 0.0210(9) -0.2400(5) -0.5622(4) 0.0464(14) Uani 1 1 d .
H21 H 0.1035 -0.1835 -0.5574 0.056 Uiso 1 1 calc R
C22 C 0.0413(10) -0.3241(5) -0.5095(4) 0.0480(16) Uani 1 1 d .
C23 C -0.1171(10) -0.3931(5) -0.5374(4) 0.0459(15) Uani 1 1 d .
C24 C -0.1351(11) -0.0283(8) -1.3350(5) 0.078(3) Uani 1 1 d .
H24A H -0.1811 -0.0327 -1.4006 0.116 Uiso 1 1 calc GR
H24B H -0.0062 -0.0459 -1.3243 0.116 Uiso 1 1 calc GR
H24C H -0.1516 0.0425 -1.3134 0.116 Uiso 1 1 calc GR
C25 C -0.2057(11) -0.2173(7) -1.3156(5) 0.067(2) Uani 1 1 d .
H25A H -0.2966 -0.2656 -1.2989 0.101 Uiso 1 1 calc GR
H25B H -0.0850 -0.2401 -1.2873 0.101 Uiso 1 1 calc GR
H25C H -0.2123 -0.2161 -1.3823 0.101 Uiso 1 1 calc GR
C26 C -0.2747(10) -0.2607(5) -1.1059(4) 0.0515(16) Uani 1 1 d .
H26A H -0.1461 -0.2787 -1.0998 0.077 Uiso 1 1 calc GR
H26B H -0.3390 -0.2901 -1.1629 0.077 Uiso 1 1 calc GR
H26C H -0.3254 -0.2891 -1.0538 0.077 Uiso 1 1 calc GR
C27 C -0.1996(9) -0.0147(4) -0.7924(4) 0.0435(14) Uani 1 1 d .
H27A H -0.2625 0.0307 -0.7544 0.065 Uiso 1 1 calc GR
H27B H -0.1360 0.0277 -0.8324 0.065 Uiso 1 1 calc GR
H27C H -0.1121 -0.0578 -0.7530 0.065 Uiso 1 1 calc GR
C28 C -0.5884(8) -0.2288(5) -0.8545(4) 0.0424(14) Uani 1 1 d .
H28A H -0.5695 -0.2377 -0.9182 0.064 Uiso 1 1 calc GR
H28B H -0.6918 -0.1826 -0.8524 0.064 Uiso 1 1 calc GR
H28C H -0.6125 -0.2964 -0.8286 0.064 Uiso 1 1 calc GR
C29 C -0.5854(11) -0.0681(6) -0.6866(5) 0.0610(19) Uani 1 1 d .
H29A H -0.5222 -0.0036 -0.6968 0.091 Uiso 1 1 calc GR
H29B H -0.6165 -0.0682 -0.6246 0.091 Uiso 1 1 calc GR
H29C H -0.6962 -0.0734 -0.7313 0.091 Uiso 1 1 calc GR
C30 C 0.1945(13) -0.3526(6) -0.4314(5) 0.074(3) Uani 1 1 d .
H30A H 0.2595 -0.4135 -0.4490 0.112 Uiso 1 1 calc GR
H30B H 0.1429 -0.3683 -0.3758 0.112 Uiso 1 1 calc GR
H30C H 0.2784 -0.2940 -0.4195 0.112 Uiso 1 1 calc GR

loop_
_atom_site_aniso_label
_atom_site_aniso_U_11
_atom_site_aniso_U_22
_atom_site_aniso_U_33
_atom_site_aniso_U_23
_atom_site_aniso_U_13
_atom_site_aniso_U_12
O1 0.063(3) 0.091(4) 0.032(2) 0.002(2) -0.002(2) 0.017(3)
O2 0.066(3) 0.042(2) 0.064(3) 0.010(2) 0.008(2) -0.021(2)
O3 0.052(2) 0.042(2) 0.0259(19) 0.0077(16) 0.0039(16) 0.0081(19)
O4 0.062(3) 0.034(2) 0.035(2) 0.0048(17) 0.003(2) -0.0016(19)
O5 0.081(3) 0.042(2) 0.050(3) 0.013(2) 0.016(2) 0.001(2)
C1 0.033(3) 0.070(4) 0.033(3) -0.004(3) 0.001(2) 0.001(3)
C2 0.040(3) 0.091(5) 0.035(3) -0.010(3) 0.002(3) 0.001(3)
C3 0.044(3) 0.064(4) 0.032(3) 0.000(3) -0.001(2) 0.008(3)
C4 0.042(3) 0.058(4) 0.030(3) 0.008(3) 0.014(2) 0.002(3)
C5 0.038(3) 0.044(3) 0.036(3) 0.010(3) 0.004(2) 0.000(3)
C6 0.033(3) 0.076(4) 0.048(4) 0.010(3) 0.003(3) -0.002(3)
C7 0.028(3) 0.059(4) 0.046(4) 0.009(3) -0.001(2) 0.000(3)
C8 0.033(3) 0.032(2) 0.027(3) 0.006(2) 0.000(2) 0.002(2)
C9 0.026(3) 0.036(3) 0.031(3) 0.001(2) 0.006(2) -0.002(2)
C10 0.048(3) 0.038(3) 0.029(3) 0.007(2) -0.005(2) -0.003(3)
C11 0.062(4) 0.028(3) 0.045(4) 0.007(2) 0.003(3) 0.015(3)
C12 0.044(3) 0.032(3) 0.044(3) -0.001(2) 0.007(3) 0.011(2)
C13 0.036(3) 0.026(2) 0.037(3) -0.005(2) 0.007(2) 0.002(2)
C14 0.026(2) 0.028(2) 0.041(3) -0.001(2) -0.005(2) 0.000(2)
C15 0.053(3) 0.035(3) 0.023(3) 0.002(2) 0.004(2) 0.012(3)
C16 0.050(3) 0.025(2) 0.035(3) -0.002(2) 0.007(2) 0.002(2)
C17 0.045(3) 0.028(3) 0.029(3) -0.003(2) 0.005(2) 0.002(2)
C18 0.054(4) 0.040(3) 0.037(3) -0.002(2) 0.008(3) 0.003(3)
C19 0.066(4) 0.040(3) 0.033(3) 0.000(2) 0.008(3) 0.006(3)
C20 0.058(4) 0.035(3) 0.020(2) 0.003(2) 0.002(2) 0.001(3)
C21 0.062(4) 0.036(3) 0.038(3) 0.004(3) 0.000(3) -0.006(3)
C22 0.067(4) 0.039(3) 0.033(3) 0.001(2) -0.007(3) 0.007(3)
C23 0.074(4) 0.031(3) 0.034(3) 0.002(2) 0.014(3) 0.006(3)
C24 0.067(5) 0.126(7) 0.040(4) 0.033(4) 0.010(4) -0.018(5)
C25 0.072(5) 0.093(6) 0.040(4) -0.002(4) 0.018(4) 0.027(4)
C26 0.077(5) 0.039(3) 0.038(3) 0.003(3) 0.007(3) -0.010(3)
C27 0.056(4) 0.031(3) 0.040(3) -0.002(2) -0.004(3) -0.003(3)
C28 0.041(3) 0.045(3) 0.042(3) -0.004(3) 0.007(3) -0.007(3)
C29 0.069(5) 0.067(5) 0.049(4) -0.006(3) 0.016(3) 0.021(4)
C30 0.100(7) 0.059(4) 0.054(4) 0.008(4) -0.024(4) 0.014(4)

loop_
_atom_type_symbol
_atom_type_description
_atom_type_scat_dispersion_real
_atom_type_scat_dispersion_imag
_atom_type_scat_source
C C 0.0181 0.0091 'International Tables Vol C Tables 4.2.6.8 and 6.1.1.4'
H H 0.0000 0.0000 'International Tables Vol C Tables 4.2.6.8 and 6.1.1.4'
O O 0.0492 0.0322 'International Tables Vol C Tables 4.2.6.8 and 6.1.1.4'

loop_
_geom_angle_atom_site_label_1
_geom_angle_atom_site_label_2
_geom_angle_atom_site_label_3
_geom_angle
C3 O1 H1 109.5
C20 O3 C16 114.6(4)
C23 O4 C20 108.3(5)
H1A C1 H1B 108.1
C2 C1 H1A 109.6
C2 C1 H1B 109.6
C2 C1 C9 110.2(5)
C9 C1 H1A 109.6
C9 C1 H1B 109.6
C1 C2 H2A 108.9
C1 C2 H2B 108.9
H2A C2 H2B 107.7
C3 C2 C1 113.5(6)
C3 C2 H2A 108.9
C3 C2 H2B 108.9
O1 C3 C2 110.2(5)
O1 C3 H3 108.3
O1 C3 C4 109.7(5)
C2 C3 H3 108.3
C2 C3 C4 112.0(5)
C4 C3 H3 108.3
C3 C4 C24 107.3(5)
C5 C4 C3 106.3(5)
C5 C4 C24 107.8(5)
C25 C4 C3 111.2(6)
C25 C4 C5 117.0(5)
C25 C4 C24 106.9(6)
C4 C5 H5 104.2
C4 C5 C6 120.7(5)
C4 C5 C9 118.7(5)
C6 C5 H5 104.2
C9 C5 H5 104.2
C9 C5 C6 102.8(4)
C5 C6 H6A 110.4
C5 C6 H6B 110.4
H6A C6 H6B 108.6
C7 C6 C5 106.7(5)
C7 C6 H6A 110.4
C7 C6 H6B 110.4
C6 C7 H7A 110.2
C6 C7 H7B 110.2
C6 C7 C8 107.5(4)
H7A C7 H7B 108.5
C8 C7 H7A 110.2
C8 C7 H7B 110.2
C7 C8 C9 99.2(4)
C10 C8 C7 108.8(5)
C10 C8 C9 110.0(4)
C14 C8 C7 113.6(4)
C14 C8 C9 117.7(4)
C14 C8 C10 107.3(4)
C1 C9 C8 117.8(4)
C5 C9 C1 108.6(4)
C5 C9 C8 101.2(4)
C5 C9 C26 112.8(5)
C26 C9 C1 108.5(5)
C26 C9 C8 107.8(4)
O2 C10 C8 120.8(6)
O2 C10 C11 119.1(5)
C11 C10 C8 120.1(5)
C10 C11 H11A 108.6
C10 C11 H11B 108.6
C10 C11 C12 114.7(4)
H11A C11 H11B 107.6
C12 C11 H11A 108.6
C12 C11 H11B 108.6
C11 C12 H12A 109.6
C11 C12 H12B 109.6
C11 C12 C13 110.4(5)
H12A C12 H12B 108.1
C13 C12 H12A 109.6
C13 C12 H12B 109.6
C12 C13 C14 109.1(4)
C12 C13 C17 115.5(4)
C12 C13 C27 109.5(4)
C14 C13 C17 101.7(4)
C14 C13 C27 106.2(4)
C27 C13 C17 114.0(5)
C13 C14 C8 121.3(4)
C15 C14 C8 127.4(5)
C15 C14 C13 111.2(5)
C14 C15 H15 124.8
C14 C15 C16 110.4(5)
C16 C15 H15 124.8
O3 C16 C15 106.1(4)
O3 C16 H16 110.3
O3 C16 C17 115.1(4)
C15 C16 H16 110.3
C15 C16 C17 104.4(4)
C17 C16 H16 110.3
C16 C17 C13 101.1(4)
C18 C17 C13 120.8(4)
C18 C17 C16 110.8(4)
C28 C17 C13 110.4(4)
C28 C17 C16 106.8(4)
C28 C17 C18 106.4(5)
C17 C18 H18 105.6
C19 C18 C17 114.5(5)
C19 C18 H18 105.6
C29 C18 C17 115.3(5)
C29 C18 H18 105.6
C29 C18 C19 109.3(5)
C18 C19 H19A 109.1
C18 C19 H19B 109.1
H19A C19 H19B 107.8
C20 C19 C18 112.7(5)
C20 C19 H19A 109.1
C20 C19 H19B 109.1
O3 C20 O4 109.2(4)
O3 C20 C19 112.9(4)
O3 C20 C21 107.9(5)
O4 C20 C19 109.4(5)
O4 C20 C21 103.0(4)
C21 C20 C19 114.0(5)
C20 C21 H21 124.5
C22 C21 C20 111.1(6)
C22 C21 H21 124.5
C21 C22 C23 108.1(6)
C21 C22 C30 129.6(7)
C23 C22 C30 122.3(6)
O4 C23 C22 109.5(5)
O5 C23 O4 120.2(7)
O5 C23 C22 130.3(6)
C4 C24 H24A 109.5
C4 C24 H24B 109.5
C4 C24 H24C 109.5
H24A C24 H24B 109.5
H24A C24 H24C 109.5
H24B C24 H24C 109.5
C4 C25 H25A 109.5
C4 C25 H25B 109.5
C4 C25 H25C 109.5
H25A C25 H25B 109.5
H25A C25 H25C 109.5
H25B C25 H25C 109.5
C9 C26 H26A 109.5
C9 C26 H26B 109.5
C9 C26 H26C 109.5
H26A C26 H26B 109.5
H26A C26 H26C 109.5
H26B C26 H26C 109.5
C13 C27 H27A 109.5
C13 C27 H27B 109.5
C13 C27 H27C 109.5
H27A C27 H27B 109.5
H27A C27 H27C 109.5
H27B C27 H27C 109.5
C17 C28 H28A 109.5
C17 C28 H28B 109.5
C17 C28 H28C 109.5
H28A C28 H28B 109.5
H28A C28 H28C 109.5
H28B C28 H28C 109.5
C18 C29 H29A 109.5
C18 C29 H29B 109.5
C18 C29 H29C 109.5
H29A C29 H29B 109.5
H29A C29 H29C 109.5
H29B C29 H29C 109.5
C22 C30 H30A 109.5
C22 C30 H30B 109.5
C22 C30 H30C 109.5
H30A C30 H30B 109.5
H30A C30 H30C 109.5
H30B C30 H30C 109.5

loop_
_geom_bond_atom_site_label_1
_geom_bond_atom_site_label_2
_geom_bond_distance
O1 H1 0.8200
O1 C3 1.442(7)
O2 C10 1.224(7)
O3 C16 1.469(7)
O3 C20 1.401(6)
O4 C20 1.466(7)
O4 C23 1.361(7)
O5 C23 1.201(7)
C1 H1A 0.9700
C1 H1B 0.9700
C1 C2 1.539(8)
C1 C9 1.540(7)
C2 H2A 0.9700
C2 H2B 0.9700
C2 C3 1.531(9)
C3 H3 0.9800
C3 C4 1.536(8)
C4 C5 1.521(8)
C4 C24 1.552(9)
C4 C25 1.518(10)
C5 H5 0.9800
C5 C6 1.549(8)
C5 C9 1.536(7)
C6 H6A 0.9700
C6 H6B 0.9700
C6 C7 1.518(9)
C7 H7A 0.9700
C7 H7B 0.9700
C7 C8 1.562(7)
C8 C9 1.612(7)
C8 C10 1.542(8)
C8 C14 1.537(7)
C9 C26 1.538(8)
C10 C11 1.515(8)
C11 H11A 0.9700
C11 H11B 0.9700
C11 C12 1.518(8)
C12 H12A 0.9700
C12 H12B 0.9700
C12 C13 1.527(7)
C13 C14 1.527(7)
C13 C17 1.566(7)
C13 C27 1.549(7)
C14 C15 1.323(7)
C15 H15 0.9300
C15 C16 1.503(7)
C16 H16 0.9800
C16 C17 1.547(7)
C17 C18 1.540(8)
C17 C28 1.532(8)
C18 H18 0.9800
C18 C19 1.539(9)
C18 C29 1.537(8)
C19 H19A 0.9700
C19 H19B 0.9700
C19 C20 1.508(8)
C20 C21 1.495(8)
C21 H21 0.9300
C21 C22 1.303(8)
C22 C23 1.458(10)
C22 C30 1.509(9)
C24 H24A 0.9600
C24 H24B 0.9600
C24 H24C 0.9600
C25 H25A 0.9600
C25 H25B 0.9600
C25 H25C 0.9600
C26 H26A 0.9600
C26 H26B 0.9600
C26 H26C 0.9600
C27 H27A 0.9600
C27 H27B 0.9600
C27 H27C 0.9600
C28 H28A 0.9600
C28 H28B 0.9600
C28 H28C 0.9600
C29 H29A 0.9600
C29 H29B 0.9600
C29 H29C 0.9600
C30 H30A 0.9600
C30 H30B 0.9600
C30 H30C 0.9600

loop_
_geom_torsion_atom_site_label_1
_geom_torsion_atom_site_label_2
_geom_torsion_atom_site_label_3
_geom_torsion_atom_site_label_4
_geom_torsion
O1 C3 C4 C5 -176.2(5)
O1 C3 C4 C24 68.7(7)
O1 C3 C4 C25 -47.9(7)
O2 C10 C11 C12 -159.8(6)
O3 C16 C17 C13 85.8(5)
O3 C16 C17 C18 -43.3(6)
O3 C16 C17 C28 -158.7(4)
O3 C20 C21 C22 -115.3(6)
O4 C20 C21 C22 0.0(7)
C1 C2 C3 O1 -179.5(5)
C1 C2 C3 C4 58.0(8)
C2 C1 C9 C5 50.6(7)
C2 C1 C9 C8 164.8(5)
C2 C1 C9 C26 -72.5(6)
C2 C3 C4 C5 -53.4(7)
C2 C3 C4 C24 -168.5(6)
C2 C3 C4 C25 74.9(7)
C3 C4 C5 C6 -176.5(5)
C3 C4 C5 C9 55.1(7)
C4 C5 C6 C7 -161.0(5)
C4 C5 C9 C1 -54.8(7)
C4 C5 C9 C8 -179.5(5)
C4 C5 C9 C26 65.6(7)
C5 C6 C7 C8 -3.7(7)
C6 C5 C9 C1 168.9(5)
C6 C5 C9 C8 44.2(5)
C6 C5 C9 C26 -70.7(6)
C6 C7 C8 C9 29.9(6)
C6 C7 C8 C10 -85.0(6)
C6 C7 C8 C14 155.6(5)
C7 C8 C9 C1 -163.6(5)
C7 C8 C9 C5 -45.4(5)
C7 C8 C9 C26 73.3(5)
C7 C8 C10 O2 12.8(7)
C7 C8 C10 C11 -166.7(5)
C7 C8 C14 C13 133.9(5)
C7 C8 C14 C15 -42.4(8)
C8 C10 C11 C12 19.7(8)
C8 C14 C15 C16 -178.6(5)
C9 C1 C2 C3 -55.5(8)
C9 C5 C6 C7 -25.8(7)
C9 C8 C10 O2 -94.9(6)
C9 C8 C10 C11 85.6(6)
C9 C8 C14 C13 -110.9(5)
C9 C8 C14 C15 72.8(7)
C10 C8 C9 C1 -49.7(6)
C10 C8 C9 C5 68.6(5)
C10 C8 C9 C26 -172.8(5)
C10 C8 C14 C13 13.7(6)
C10 C8 C14 C15 -162.6(5)
C10 C11 C12 C13 35.0(7)
C11 C12 C13 C14 -61.6(6)
C11 C12 C13 C17 -175.3(5)
C11 C12 C13 C27 54.3(6)
C12 C13 C14 C8 36.7(6)
C12 C13 C14 C15 -146.4(5)
C12 C13 C17 C16 149.8(4)
C12 C13 C17 C18 -87.8(6)
C12 C13 C17 C28 37.0(6)
C13 C14 C15 C16 4.7(6)
C13 C17 C18 C19 -77.4(6)
C13 C17 C18 C29 50.8(8)
C14 C8 C9 C1 73.6(6)
C14 C8 C9 C5 -168.2(4)
C14 C8 C9 C26 -49.6(6)
C14 C8 C10 O2 136.0(5)
C14 C8 C10 C11 -43.5(6)
C14 C13 C17 C16 31.7(5)
C14 C13 C17 C18 154.2(5)
C14 C13 C17 C28 -81.0(5)
C14 C15 C16 O3 -105.0(5)
C14 C15 C16 C17 16.9(6)
C15 C16 C17 C13 -30.0(5)
C15 C16 C17 C18 -159.2(5)
C15 C16 C17 C28 85.4(5)
C16 O3 C20 O4 65.6(5)
C16 O3 C20 C19 -56.3(6)
C16 O3 C20 C21 176.8(4)
C16 C17 C18 C19 40.3(6)
C16 C17 C18 C29 168.5(5)
C17 C13 C14 C8 159.2(4)
C17 C13 C14 C15 -23.9(6)
C17 C18 C19 C20 -45.2(7)
C18 C19 C20 O3 52.3(7)
C18 C19 C20 O4 -69.5(6)
C18 C19 C20 C21 175.8(5)
C19 C20 C21 C22 118.5(6)
C20 O3 C16 C15 167.8(4)
C20 O3 C16 C17 52.9(6)
C20 O4 C23 O5 178.2(5)
C20 O4 C23 C22 -1.5(6)
C20 C21 C22 C23 -0.9(8)
C20 C21 C22 C30 179.5(7)
C21 C22 C23 O4 1.5(8)
C21 C22 C23 O5 -178.1(7)
C23 O4 C20 O3 115.3(5)
C23 O4 C20 C19 -120.7(5)
C23 O4 C20 C21 0.9(6)
C24 C4 C5 C6 -61.8(8)
C24 C4 C5 C9 169.8(6)
C25 C4 C5 C6 58.6(8)
C25 C4 C5 C9 -69.7(7)
C27 C13 C14 C8 -81.2(6)
C27 C13 C14 C15 95.6(5)
C27 C13 C17 C16 -82.2(5)
C27 C13 C17 C18 40.3(7)
C27 C13 C17 C28 165.1(5)
C28 C17 C18 C19 156.0(5)
C28 C17 C18 C29 -75.8(6)
C29 C18 C19 C20 -176.3(5)
C30 C22 C23 O4 -178.9(6)
C30 C22 C23 O5 1.5(11)
